data_7244534
loop_
_publ_author_name
'Zhou, Yang'
'Maisonneuve, St\'ephane'
'Casimiro, Lorenzo'
'Retailleau, Pascal'
'Xie, Juan'
'Maurel, Fran\,cois'
'M\'etivier, R\'emi'

_publ_section_title
;
 Photoisomerization of a
 4-dicyanomethylene-2-methyl-6-(p-dimethylaminostyryl)-4H-pyran analog
 dye: a combined photophysical and theoretical investigation
;
_journal_name_full 'Physical Chemistry Chemical Physics'
_journal_paper_doi 10.1039/D1CP05170A
_journal_year 2022
_chemical_formula_moiety 'C23 H24 N6 O'
_chemical_formula_sum 'C23 H24 N6 O'
_chemical_formula_weight 400.48
_chemical_name_systematic
(E)-2-(2-(4-((2-azidoethyl)(methyl)amino)styryl)-6-(tert-butyl)-4H-pyran-4-ylidene)malononitrile
_space_group_crystal_system triclinic
_space_group_IT_number 2
_space_group_name_Hall '-P 1'
_space_group_name_H-M_alt 'P -1'
_atom_sites_solution_hydrogens geom
_atom_sites_solution_primary other
_atom_sites_solution_secondary difmap
_audit_creation_method SHELXL-2018/3
_audit_update_record
;
2021-11-10 deposited with the CCDC.	2022-02-09 downloaded from the CCDC.
;
_cell_angle_alpha 86.088(4)
_cell_angle_beta 83.182(4)
_cell_angle_gamma 74.189(4)
_cell_formula_units_Z 2
_cell_length_a 7.3618(4)
_cell_length_b 9.7239(5)
_cell_length_c 16.0733(8)
_cell_measurement_reflns_used 8505
_cell_measurement_temperature 293(2)
_cell_measurement_theta_max 29.4050
_cell_measurement_theta_min 3.0130
_cell_volume 1098.48(10)
_computing_cell_refinement 'CrysAlisPro 1.171.41.96a (Rigaku OD, 2021)'
_computing_data_collection 'CrysAlisPro 1.171.41.96a (Rigaku OD, 2021)'
_computing_data_reduction 'CrysAlisPro 1.171.41.96a (Rigaku OD, 2021)'
_computing_structure_refinement 'SHELXL-2018/3 (Sheldrick, 2015b)'
_computing_structure_solution 'SHELXT 2018/2 (Sheldrick, 2015a)'
_diffrn_ambient_temperature 293(2)
_diffrn_detector 'Dectris PILATUS3 R 200K-A area detector'
_diffrn_detector_area_resol_mean 5.811
_diffrn_detector_type 'Hybrid Photon Counting area detector'
_diffrn_measured_fraction_theta_full 0.998
_diffrn_measured_fraction_theta_max 0.998
_diffrn_measurement_device 'kappa gonio four-circle diffractometer'
_diffrn_measurement_device_type 'Rigaku XtaLAB PRO'
_diffrn_measurement_method '\w scans'
_diffrn_radiation_collimation 'Rigaku Integrated Confocal MaxFlux double bounce multi-layer mirror optics'
_diffrn_radiation_monochromator none
_diffrn_radiation_probe x-ray
_diffrn_radiation_type MoK\a
_diffrn_radiation_wavelength 0.71073
_diffrn_reflns_av_R_equivalents 0.0294
_diffrn_reflns_av_unetI/netI 0.0200
_diffrn_reflns_Laue_measured_fraction_full 0.998
_diffrn_reflns_Laue_measured_fraction_max 0.998
_diffrn_reflns_limit_h_max 9
_diffrn_reflns_limit_h_min -9
_diffrn_reflns_limit_k_max 11
_diffrn_reflns_limit_k_min -11
_diffrn_reflns_limit_l_max 19
_diffrn_reflns_limit_l_min -19
_diffrn_reflns_number 22812
_diffrn_reflns_point_group_measured_fraction_full 0.998
_diffrn_reflns_point_group_measured_fraction_max 0.998
_diffrn_reflns_theta_full 25.242
_diffrn_reflns_theta_max 26.022
_diffrn_reflns_theta_min 2.483
_diffrn_source 'microfocus sealed X-ray tube'
_diffrn_source_type 'Rigaku micromax 003'
_exptl_absorpt_coefficient_mu 0.078
_exptl_absorpt_correction_T_max 1.00000
_exptl_absorpt_correction_T_min 0.27002
_exptl_absorpt_correction_type multi-scan
_exptl_absorpt_process_details
;
CrysAlisPro 1.171.41.96a (Rigaku Oxford Diffraction, 2021)
Empirical absorption correction using spherical harmonics,
implemented in SCALE3 ABSPACK scaling algorithm.
;
_exptl_crystal_colour red
_exptl_crystal_density_diffrn 1.211
_exptl_crystal_description platelet
_exptl_crystal_F_000 424
_exptl_crystal_size_max 0.32
_exptl_crystal_size_mid 0.16
_exptl_crystal_size_min 0.03
_refine_diff_density_max 0.168
_refine_diff_density_min -0.187
_refine_diff_density_rms 0.033
_refine_ls_extinction_method none
_refine_ls_goodness_of_fit_ref 1.021
_refine_ls_hydrogen_treatment constr
_refine_ls_matrix_type full
_refine_ls_number_parameters 275
_refine_ls_number_reflns 4310
_refine_ls_number_restraints 0
_refine_ls_restrained_S_all 1.021
_refine_ls_R_factor_all 0.0527
_refine_ls_R_factor_gt 0.0454
_refine_ls_shift/su_max 0.000
_refine_ls_shift/su_mean 0.000
_refine_ls_structure_factor_coef Fsqd
_refine_ls_weighting_details 'w=1/[\s^2^(Fo^2^)+(0.0688P)^2^+0.2196P] where P=(Fo^2^+2Fc^2^)/3'
_refine_ls_weighting_scheme calc
_refine_ls_wR_factor_gt 0.1262
_refine_ls_wR_factor_ref 0.1314
_reflns_Friedel_coverage 0.000
_reflns_number_gt 3638
_reflns_number_total 4312
_reflns_threshold_expression 'I > 2\s(I)'
_cod_data_source_file d1cp05170a2.cif
_cod_data_source_block DCM-2
_cod_database_code 7244534
_shelx_space_group_comment
;
The symmetry employed for this shelxl refinement is uniquely defined
by the following loop, which should always be used as a source of
symmetry information in preference to the above space-group names.
They are only intended as comments.
;

loop_
_space_group_symop_operation_xyz
'x, y, z'
'-x, -y, -z'

loop_
_atom_site_label
_atom_site_type_symbol
_atom_site_fract_x
_atom_site_fract_y
_atom_site_fract_z
_atom_site_U_iso_or_equiv
_atom_site_adp_type
_atom_site_occupancy
_atom_site_site_symmetry_order
_atom_site_calc_flag
_atom_site_refinement_flags_posn
_atom_site_refinement_flags_adp
_atom_site_refinement_flags_occupancy
_atom_site_disorder_assembly
_atom_site_disorder_group
N1 N 0.9947(3) -0.09334(16) 0.59802(10) 0.0888(6) Uani 1 1 d . . . . .
C1 C 0.68618(19) 0.36860(14) 0.71974(8) 0.0405(3) Uani 1 1 d . . . . .
H1 H 0.657619 0.349033 0.776480 0.049 Uiso 1 1 calc R U . . .
N2 N 0.8011(3) 0.03830(16) 0.85163(9) 0.0784(5) Uani 1 1 d . . . . .
C2 C 0.63747(19) 0.50381(14) 0.68977(8) 0.0407(3) Uani 1 1 d . . . . .
O3 O 0.67612(15) 0.53628(9) 0.60659(6) 0.0463(3) Uani 1 1 d . . . . .
N3 N 0.80821(18) 0.83147(12) 0.10220(7) 0.0475(3) Uani 1 1 d . . . . .
C4 C 0.76021(19) 0.42989(14) 0.55247(8) 0.0403(3) Uani 1 1 d . . . . .
N4 N 0.7897(2) 0.60577(15) -0.00899(10) 0.0667(4) Uani 1 1 d . . . . .
C5 C 0.81214(19) 0.29199(14) 0.57974(8) 0.0406(3) Uani 1 1 d . . . . .
H5 H 0.868745 0.221280 0.541502 0.049 Uiso 1 1 calc R U . . .
N5 N 0.6228(3) 0.65388(15) 0.01451(9) 0.0642(4) Uani 1 1 d . . . . .
C6 C 0.78169(18) 0.25306(13) 0.66605(8) 0.0377(3) Uani 1 1 d . . . . .
N6 N 0.4655(3) 0.6836(2) 0.03589(13) 0.0937(6) Uani 1 1 d . . . . .
C7 C 0.8400(2) 0.11288(14) 0.69597(8) 0.0435(3) Uani 1 1 d . . . . .
C8 C 0.5445(2) 0.63848(15) 0.73736(9) 0.0499(4) Uani 1 1 d . . . . .
C9 C 0.7875(2) 0.47926(15) 0.46654(8) 0.0439(3) Uani 1 1 d . . . . .
H9 H 0.853005 0.411571 0.427818 0.053 Uiso 1 1 calc R U . . .
C10 C 0.4732(3) 0.5998(2) 0.82707(11) 0.0751(5) Uani 1 1 d . . . . .
H10A H 0.408326 0.685762 0.855750 0.113 Uiso 1 1 calc R U . . .
H10B H 0.579039 0.547992 0.856215 0.113 Uiso 1 1 calc R U . . .
H10C H 0.387416 0.541518 0.825412 0.113 Uiso 1 1 calc R U . . .
C12 C 0.3772(3) 0.72866(19) 0.69385(13) 0.0737(5) Uani 1 1 d . . . . .
H12A H 0.313605 0.810517 0.726361 0.111 Uiso 1 1 calc R U . . .
H12B H 0.290415 0.672645 0.688498 0.111 Uiso 1 1 calc R U . . .
H12C H 0.421943 0.759805 0.639178 0.111 Uiso 1 1 calc R U . . .
C11 C 0.6910(3) 0.72142(19) 0.74055(14) 0.0759(5) Uani 1 1 d . . . . .
H11A H 0.633558 0.807810 0.769990 0.114 Uiso 1 1 calc R U . . .
H11B H 0.737424 0.744871 0.684501 0.114 Uiso 1 1 calc R U . . .
H11C H 0.794643 0.663977 0.769167 0.114 Uiso 1 1 calc R U . . .
C13 C 0.7264(2) 0.61432(15) 0.43797(8) 0.0447(3) Uani 1 1 d . . . . .
H13 H 0.661274 0.681142 0.477251 0.054 Uiso 1 1 calc R U . . .
C14 C 0.75106(19) 0.66779(14) 0.35172(8) 0.0412(3) Uani 1 1 d . . . . .
C15 C 0.8579(2) 0.58313(14) 0.28731(8) 0.0455(3) Uani 1 1 d . . . . .
H15 H 0.918040 0.487984 0.299796 0.055 Uiso 1 1 calc R U . . .
C16 C 0.8778(2) 0.63476(14) 0.20609(8) 0.0456(3) Uani 1 1 d . . . . .
H16 H 0.950135 0.573959 0.165122 0.055 Uiso 1 1 calc R U . . .
C17 C 0.79116(19) 0.77759(14) 0.18370(8) 0.0405(3) Uani 1 1 d . . . . .
C18 C 0.6823(2) 0.86295(15) 0.24802(9) 0.0489(3) Uani 1 1 d . . . . .
H18 H 0.620544 0.957794 0.235640 0.059 Uiso 1 1 calc R U . . .
C19 C 0.6647(2) 0.80938(15) 0.32942(9) 0.0488(3) Uani 1 1 d . . . . .
H19 H 0.592888 0.869750 0.370684 0.059 Uiso 1 1 calc R U . . .
C20 C 0.7113(3) 0.97949(17) 0.08269(10) 0.0628(4) Uani 1 1 d . . . . .
H20A H 0.727582 0.998069 0.023228 0.094 Uiso 1 1 calc R U . . .
H20B H 0.763842 1.041552 0.110681 0.094 Uiso 1 1 calc R U . . .
H20C H 0.578508 0.996649 0.101283 0.094 Uiso 1 1 calc R U . . .
C21 C 0.9627(2) 0.76443(17) 0.04091(9) 0.0532(4) Uani 1 1 d . . . . .
H21A H 1.046826 0.683481 0.067770 0.064 Uiso 1 1 calc R U . . .
H21B H 1.035014 0.832339 0.021479 0.064 Uiso 1 1 calc R U . . .
C22 C 0.8957(3) 0.71382(18) -0.03347(9) 0.0616(4) Uani 1 1 d . . . . .
H22A H 0.814698 0.795020 -0.061511 0.074 Uiso 1 1 calc R U . . .
H22B H 1.004527 0.672973 -0.072855 0.074 Uiso 1 1 calc R U . . .
C23 C 0.9270(3) -0.00094(15) 0.64127(9) 0.0560(4) Uani 1 1 d . . . . .
C24 C 0.8178(2) 0.07267(15) 0.78245(9) 0.0521(4) Uani 1 1 d . . . . .

loop_
_atom_site_aniso_label
_atom_site_aniso_U_11
_atom_site_aniso_U_22
_atom_site_aniso_U_33
_atom_site_aniso_U_23
_atom_site_aniso_U_13
_atom_site_aniso_U_12
N1 0.1349(16) 0.0488(8) 0.0600(9) -0.0061(7) 0.0025(9) 0.0095(9)
C1 0.0508(8) 0.0398(7) 0.0317(6) -0.0016(5) -0.0036(5) -0.0137(6)
N2 0.1282(15) 0.0594(9) 0.0447(8) 0.0121(6) -0.0060(8) -0.0246(9)
C2 0.0488(7) 0.0392(7) 0.0355(6) -0.0039(5) -0.0060(5) -0.0127(6)
O3 0.0660(6) 0.0334(5) 0.0375(5) -0.0001(4) -0.0051(4) -0.0106(4)
N3 0.0629(7) 0.0398(6) 0.0363(6) 0.0048(5) -0.0024(5) -0.0107(5)
C4 0.0484(7) 0.0386(7) 0.0345(6) -0.0008(5) -0.0054(5) -0.0122(6)
N4 0.0733(10) 0.0470(7) 0.0774(10) -0.0114(7) -0.0121(8) -0.0078(7)
C5 0.0499(8) 0.0365(6) 0.0343(6) -0.0026(5) -0.0034(5) -0.0099(5)
N5 0.0808(12) 0.0553(8) 0.0557(8) -0.0044(6) -0.0115(8) -0.0143(8)
C6 0.0422(7) 0.0362(6) 0.0359(6) -0.0002(5) -0.0047(5) -0.0125(5)
N6 0.0800(13) 0.0982(14) 0.0976(14) -0.0070(11) -0.0013(10) -0.0172(11)
C7 0.0553(8) 0.0367(7) 0.0365(6) 0.0014(5) -0.0029(6) -0.0102(6)
C8 0.0614(9) 0.0382(7) 0.0493(8) -0.0101(6) -0.0087(6) -0.0087(6)
C9 0.0547(8) 0.0429(7) 0.0340(6) 0.0016(5) -0.0054(6) -0.0133(6)
C10 0.1022(15) 0.0613(10) 0.0531(9) -0.0203(8) 0.0069(9) -0.0090(10)
C12 0.0787(12) 0.0533(10) 0.0820(12) -0.0176(9) -0.0225(10) 0.0039(9)
C11 0.0767(12) 0.0508(9) 0.1042(15) -0.0305(9) -0.0068(10) -0.0184(9)
C13 0.0511(8) 0.0452(7) 0.0377(7) 0.0030(5) -0.0054(6) -0.0137(6)
C14 0.0454(7) 0.0409(7) 0.0381(7) 0.0047(5) -0.0070(5) -0.0133(6)
C15 0.0519(8) 0.0349(7) 0.0461(7) 0.0066(5) -0.0057(6) -0.0073(6)
C16 0.0549(8) 0.0374(7) 0.0408(7) -0.0014(5) -0.0006(6) -0.0080(6)
C17 0.0478(7) 0.0385(7) 0.0372(6) 0.0036(5) -0.0071(5) -0.0152(6)
C18 0.0628(9) 0.0345(7) 0.0435(7) 0.0050(5) -0.0042(6) -0.0050(6)
C19 0.0605(9) 0.0400(7) 0.0399(7) -0.0005(5) -0.0004(6) -0.0057(6)
C20 0.0886(12) 0.0459(8) 0.0451(8) 0.0114(6) -0.0015(8) -0.0086(8)
C21 0.0605(9) 0.0516(8) 0.0459(8) 0.0048(6) 0.0049(6) -0.0184(7)
C22 0.0833(12) 0.0549(9) 0.0399(7) 0.0000(6) 0.0028(7) -0.0115(8)
C23 0.0779(11) 0.0376(7) 0.0437(7) 0.0051(6) -0.0031(7) -0.0035(7)
C24 0.0726(10) 0.0374(7) 0.0442(8) 0.0041(6) -0.0057(7) -0.0126(7)

loop_
_atom_type_symbol
_atom_type_description
_atom_type_scat_dispersion_real
_atom_type_scat_dispersion_imag
_atom_type_scat_source
C C 0.0033 0.0016 'International Tables Vol C Tables 4.2.6.8 and 6.1.1.4'
H H 0.0000 0.0000 'International Tables Vol C Tables 4.2.6.8 and 6.1.1.4'
N N 0.0061 0.0033 'International Tables Vol C Tables 4.2.6.8 and 6.1.1.4'
O O 0.0106 0.0060 'International Tables Vol C Tables 4.2.6.8 and 6.1.1.4'

loop_
_geom_angle_atom_site_label_1
_geom_angle_atom_site_label_2
_geom_angle_atom_site_label_3
_geom_angle
_geom_angle_site_symmetry_1
_geom_angle_site_symmetry_3
_geom_angle_publ_flag
C2 C1 C6 121.28(11) . . ?
C2 C1 H1 119.4 . . ?
C6 C1 H1 119.4 . . ?
C1 C2 O3 120.89(11) . . ?
C1 C2 C8 128.42(12) . . ?
O3 C2 C8 110.65(11) . . ?
C4 O3 C2 120.08(10) . . ?
C17 N3 C21 122.02(11) . . ?
C17 N3 C20 119.51(11) . . ?
C21 N3 C20 115.56(11) . . ?
C5 C4 O3 121.16(11) . . ?
C5 C4 C9 124.77(12) . . ?
O3 C4 C9 114.07(11) . . ?
N5 N4 C22 115.12(14) . . ?
C4 C5 C6 120.97(12) . . ?
C4 C5 H5 119.5 . . ?
C6 C5 H5 119.5 . . ?
N6 N5 N4 172.3(2) . . ?
C7 C6 C5 122.03(12) . . ?
C7 C6 C1 122.45(11) . . ?
C5 C6 C1 115.53(11) . . ?
C6 C7 C24 122.83(12) . . ?
C6 C7 C23 121.59(12) . . ?
C24 C7 C23 115.57(12) . . ?
C2 C8 C12 109.87(12) . . ?
C2 C8 C11 108.54(13) . . ?
C12 C8 C11 110.34(15) . . ?
C2 C8 C10 110.09(12) . . ?
C12 C8 C10 108.89(15) . . ?
C11 C8 C10 109.10(15) . . ?
C13 C9 C4 125.30(13) . . ?
C13 C9 H9 117.3 . . ?
C4 C9 H9 117.3 . . ?
C8 C10 H10A 109.5 . . ?
C8 C10 H10B 109.5 . . ?
H10A C10 H10B 109.5 . . ?
C8 C10 H10C 109.5 . . ?
H10A C10 H10C 109.5 . . ?
H10B C10 H10C 109.5 . . ?
C8 C12 H12A 109.5 . . ?
C8 C12 H12B 109.5 . . ?
H12A C12 H12B 109.5 . . ?
C8 C12 H12C 109.5 . . ?
H12A C12 H12C 109.5 . . ?
H12B C12 H12C 109.5 . . ?
C8 C11 H11A 109.5 . . ?
C8 C11 H11B 109.5 . . ?
H11A C11 H11B 109.5 . . ?
C8 C11 H11C 109.5 . . ?
H11A C11 H11C 109.5 . . ?
H11B C11 H11C 109.5 . . ?
C9 C13 C14 126.74(13) . . ?
C9 C13 H13 116.6 . . ?
C14 C13 H13 116.6 . . ?
C19 C14 C15 116.25(12) . . ?
C19 C14 C13 120.53(12) . . ?
C15 C14 C13 123.22(12) . . ?
C16 C15 C14 122.49(12) . . ?
C16 C15 H15 118.8 . . ?
C14 C15 H15 118.8 . . ?
C15 C16 C17 121.23(12) . . ?
C15 C16 H16 119.4 . . ?
C17 C16 H16 119.4 . . ?
N3 C17 C18 121.26(12) . . ?
N3 C17 C16 122.17(12) . . ?
C18 C17 C16 116.56(12) . . ?
C19 C18 C17 121.39(12) . . ?
C19 C18 H18 119.3 . . ?
C17 C18 H18 119.3 . . ?
C18 C19 C14 122.07(13) . . ?
C18 C19 H19 119.0 . . ?
C14 C19 H19 119.0 . . ?
N3 C20 H20A 109.5 . . ?
N3 C20 H20B 109.5 . . ?
H20A C20 H20B 109.5 . . ?
N3 C20 H20C 109.5 . . ?
H20A C20 H20C 109.5 . . ?
H20B C20 H20C 109.5 . . ?
N3 C21 C22 113.03(14) . . ?
N3 C21 H21A 109.0 . . ?
C22 C21 H21A 109.0 . . ?
N3 C21 H21B 109.0 . . ?
C22 C21 H21B 109.0 . . ?
H21A C21 H21B 107.8 . . ?
N4 C22 C21 112.11(13) . . ?
N4 C22 H22A 109.2 . . ?
C21 C22 H22A 109.2 . . ?
N4 C22 H22B 109.2 . . ?
C21 C22 H22B 109.2 . . ?
H22A C22 H22B 107.9 . . ?
N1 C23 C7 178.9(2) . . ?
N2 C24 C7 178.99(16) . . ?

loop_
_geom_bond_atom_site_label_1
_geom_bond_atom_site_label_2
_geom_bond_distance
_geom_bond_site_symmetry_2
_geom_bond_publ_flag
N1 C23 1.139(2) . ?
C1 C2 1.3367(18) . ?
C1 C6 1.4349(18) . ?
C1 H1 0.9300 . ?
N2 C24 1.1412(19) . ?
C2 O3 1.3672(15) . ?
C2 C8 1.5141(18) . ?
O3 C4 1.3624(15) . ?
N3 C17 1.3818(16) . ?
N3 C21 1.4514(19) . ?
N3 C20 1.4529(18) . ?
C4 C5 1.3478(18) . ?
C4 C9 1.4404(17) . ?
N4 N5 1.213(2) . ?
N4 C22 1.478(2) . ?
C5 C6 1.4208(17) . ?
C5 H5 0.9300 . ?
N5 N6 1.131(2) . ?
C6 C7 1.3836(18) . ?
C7 C24 1.4207(18) . ?
C7 C23 1.422(2) . ?
C8 C12 1.519(2) . ?
C8 C11 1.520(2) . ?
C8 C10 1.533(2) . ?
C9 C13 1.335(2) . ?
C9 H9 0.9300 . ?
C10 H10A 0.9600 . ?
C10 H10B 0.9600 . ?
C10 H10C 0.9600 . ?
C12 H12A 0.9600 . ?
C12 H12B 0.9600 . ?
C12 H12C 0.9600 . ?
C11 H11A 0.9600 . ?
C11 H11B 0.9600 . ?
C11 H11C 0.9600 . ?
C13 C14 1.4557(18) . ?
C13 H13 0.9300 . ?
C14 C19 1.3921(19) . ?
C14 C15 1.3922(19) . ?
C15 C16 1.3722(19) . ?
C15 H15 0.9300 . ?
C16 C17 1.4032(19) . ?
C16 H16 0.9300 . ?
C17 C18 1.3992(19) . ?
C18 C19 1.3796(19) . ?
C18 H18 0.9300 . ?
C19 H19 0.9300 . ?
C20 H20A 0.9600 . ?
C20 H20B 0.9600 . ?
C20 H20C 0.9600 . ?
C21 C22 1.506(2) . ?
C21 H21A 0.9700 . ?
C21 H21B 0.9700 . ?
C22 H22A 0.9700 . ?
C22 H22B 0.9700 . ?

loop_
_geom_hbond_atom_site_label_D
_geom_hbond_atom_site_label_H
_geom_hbond_atom_site_label_A
_geom_hbond_distance_DH
_geom_hbond_distance_HA
_geom_hbond_distance_DA
_geom_hbond_angle_DHA
_geom_hbond_site_symmetry_A
_geom_hbond_publ_flag
C5 H5 N1 0.93 2.60 3.494(2) 161.8 2_756 yes
C22 H22A N2 0.97 2.65 3.488(2) 145.1 1_564 yes

loop_
_geom_torsion_atom_site_label_1
_geom_torsion_atom_site_label_2
_geom_torsion_atom_site_label_3
_geom_torsion_atom_site_label_4
_geom_torsion
_geom_torsion_site_symmetry_1
_geom_torsion_site_symmetry_2
_geom_torsion_site_symmetry_3
_geom_torsion_site_symmetry_4
_geom_torsion_publ_flag
C6 C1 C2 O3 0.5(2) . . . . ?
C6 C1 C2 C8 -177.17(13) . . . . ?
C1 C2 O3 C4 2.00(19) . . . . ?
C8 C2 O3 C4 -179.99(12) . . . . ?
C2 O3 C4 C5 -2.07(19) . . . . ?
C2 O3 C4 C9 178.32(11) . . . . ?
O3 C4 C5 C6 -0.3(2) . . . . ?
C9 C4 C5 C6 179.24(13) . . . . ?
C4 C5 C6 C7 -177.59(13) . . . . ?
C4 C5 C6 C1 2.59(19) . . . . ?
C2 C1 C6 C7 177.52(13) . . . . ?
C2 C1 C6 C5 -2.67(19) . . . . ?
C5 C6 C7 C24 177.34(13) . . . . ?
C1 C6 C7 C24 -2.9(2) . . . . ?
C5 C6 C7 C23 -2.6(2) . . . . ?
C1 C6 C7 C23 177.20(14) . . . . ?
C1 C2 C8 C12 -131.15(17) . . . . ?
O3 C2 C8 C12 51.03(18) . . . . ?
C1 C2 C8 C11 108.12(18) . . . . ?
O3 C2 C8 C11 -69.70(16) . . . . ?
C1 C2 C8 C10 -11.2(2) . . . . ?
O3 C2 C8 C10 170.95(13) . . . . ?
C5 C4 C9 C13 175.66(14) . . . . ?
O3 C4 C9 C13 -4.8(2) . . . . ?
C4 C9 C13 C14 -179.87(13) . . . . ?
C9 C13 C14 C19 174.10(14) . . . . ?
C9 C13 C14 C15 -5.2(2) . . . . ?
C19 C14 C15 C16 -0.2(2) . . . . ?
C13 C14 C15 C16 179.17(14) . . . . ?
C14 C15 C16 C17 0.3(2) . . . . ?
C21 N3 C17 C18 159.76(14) . . . . ?
C20 N3 C17 C18 -0.1(2) . . . . ?
C21 N3 C17 C16 -21.6(2) . . . . ?
C20 N3 C17 C16 178.56(14) . . . . ?
C15 C16 C17 N3 -179.50(13) . . . . ?
C15 C16 C17 C18 -0.8(2) . . . . ?
N3 C17 C18 C19 179.87(14) . . . . ?
C16 C17 C18 C19 1.2(2) . . . . ?
C17 C18 C19 C14 -1.1(2) . . . . ?
C15 C14 C19 C18 0.5(2) . . . . ?
C13 C14 C19 C18 -178.83(14) . . . . ?
C17 N3 C21 C22 119.02(15) . . . . ?
C20 N3 C21 C22 -80.41(17) . . . . ?
N5 N4 C22 C21 83.84(19) . . . . ?
N3 C21 C22 N4 -60.68(18) . . . . ?
